data_7703978
loop_
_publ_author_name
'Aleshin, Gleb Yu'
'Egorova, Bayirta V.'
'Priselkova, Anna B.'
'Zamurueva, Lyubov S.'
'Khabirova, Sofia Yu'
'Zubenko, Anastasia D.'
'Karnoukhova, Valentina A.'
'Fedorova, Olga A.'
'Kalmykov, Stepan N.'

_publ_section_title
;
 Zinc and copper complexes with azacrown ethers and their comparative
 stability in vitro and in vivo.
;
_journal_issue 19
_journal_name_full 'Dalton transactions (Cambridge, England : 2003)'
_journal_page_first 6249
_journal_page_last 6258
_journal_paper_doi 10.1039/d0dt00645a
_journal_volume 49
_journal_year 2020
_chemical_formula_moiety 'C21 H42 N6 O15 Zn2, 2(Cl O4), 6(H2 O)'
_chemical_formula_sum 'C21 H54 Cl2 N6 O29 Zn2'
_chemical_formula_weight 1056.34
_space_group_crystal_system monoclinic
_space_group_IT_number 14
_space_group_name_Hall '-P 2yn'
_space_group_name_H-M_alt 'P 1 21/n 1'
_atom_sites_solution_hydrogens mixed
_atom_sites_solution_primary dual
_audit_creation_method SHELXL-2016/6
_audit_update_record
;
2019-12-24 deposited with the CCDC.	2020-04-06 downloaded from the CCDC.
;
_cell_angle_alpha 90
_cell_angle_beta 93.395(2)
_cell_angle_gamma 90
_cell_formula_units_Z 4
_cell_length_a 8.0951(8)
_cell_length_b 19.3688(18)
_cell_length_c 26.478(3)
_cell_measurement_reflns_used 999
_cell_measurement_temperature 120(2)
_cell_measurement_theta_max 25
_cell_measurement_theta_min 3
_cell_volume 4144.3(7)
_computing_cell_refinement 'Bruker SAINT'
_computing_data_collection 'Bruker APEX2'
_computing_data_reduction 'Bruker SAINT'
_computing_molecular_graphics 'SHELXTL (Sheldrick, 2008)'
_computing_publication_material 'SHELXTL (Sheldrick, 2008)'
_computing_structure_refinement 'SHELXL (Sheldrick, 2015b)'
_computing_structure_solution 'SHELXT (Sheldrick, 2015a)'
_diffrn_ambient_temperature 120(2)
_diffrn_detector_type 'Bruker APEX II CCD area detector'
_diffrn_measured_fraction_theta_full 1.000
_diffrn_measured_fraction_theta_max 0.991
_diffrn_measurement_device_type 'Bruker APEX DUO diffractometer'
_diffrn_measurement_method 'omega scans'
_diffrn_radiation_type MoK\a
_diffrn_radiation_wavelength 0.71073
_diffrn_reflns_av_R_equivalents 0.1192
_diffrn_reflns_av_unetI/netI 0.0851
_diffrn_reflns_Laue_measured_fraction_full 1.000
_diffrn_reflns_Laue_measured_fraction_max 0.991
_diffrn_reflns_limit_h_max 11
_diffrn_reflns_limit_h_min -11
_diffrn_reflns_limit_k_max 27
_diffrn_reflns_limit_k_min -27
_diffrn_reflns_limit_l_max 37
_diffrn_reflns_limit_l_min -37
_diffrn_reflns_number 76018
_diffrn_reflns_point_group_measured_fraction_full 1.000
_diffrn_reflns_point_group_measured_fraction_max 0.991
_diffrn_reflns_theta_full 25.242
_diffrn_reflns_theta_max 30.763
_diffrn_reflns_theta_min 2.103
_exptl_absorpt_coefficient_mu 1.391
_exptl_absorpt_correction_T_max 0.4330
_exptl_absorpt_correction_T_min 0.3513
_exptl_absorpt_correction_type multi-scan
_exptl_absorpt_process_details SADABS
_exptl_crystal_colour colourless
_exptl_crystal_density_diffrn 1.693
_exptl_crystal_description needle
_exptl_crystal_F_000 2192
_exptl_crystal_size_max 0.290
_exptl_crystal_size_mid 0.120
_exptl_crystal_size_min 0.110
_refine_diff_density_max 0.823
_refine_diff_density_min -0.691
_refine_diff_density_rms 0.117
_refine_ls_extinction_method none
_refine_ls_goodness_of_fit_ref 1.019
_refine_ls_hydrogen_treatment constr
_refine_ls_matrix_type full
_refine_ls_number_parameters 561
_refine_ls_number_reflns 12847
_refine_ls_number_restraints 36
_refine_ls_restrained_S_all 1.025
_refine_ls_R_factor_all 0.1036
_refine_ls_R_factor_gt 0.0571
_refine_ls_shift/su_max 0.001
_refine_ls_shift/su_mean 0.000
_refine_ls_structure_factor_coef Fsqd
_refine_ls_weighting_details 'w=1/[\s^2^(Fo^2^)+(0.0532P)^2^+3.2706P] where P=(Fo^2^+2Fc^2^)/3'
_refine_ls_weighting_scheme calc
_refine_ls_wR_factor_gt 0.1148
_refine_ls_wR_factor_ref 0.1320
_reflns_Friedel_coverage 0.000
_reflns_number_gt 8402
_reflns_number_total 12847
_reflns_threshold_expression I>2\s(I)
_cod_data_source_file d0dt00645a2.cif
_cod_data_source_block zn
_cod_depositor_comments 'Adding full bibliography for 7703978.cif.'
_cod_original_cell_volume 4144.2(7)
_cod_original_sg_symbol_H-M 'P 21/n'
_cod_database_code 7703978
_shelx_shelxl_version_number 2016/6
_shelx_space_group_comment
;
The symmetry employed for this shelxl refinement is uniquely defined
by the following loop, which should always be used as a source of
symmetry information in preference to the above space-group names.
They are only intended as comments.
;
_shelx_estimated_absorpt_t_min 0.688
_shelx_estimated_absorpt_t_max 0.862

loop_
_space_group_symop_operation_xyz
'x, y, z'
'-x+1/2, y+1/2, -z+1/2'
'-x, -y, -z'
'x-1/2, -y-1/2, z-1/2'

loop_
_atom_site_label
_atom_site_type_symbol
_atom_site_fract_x
_atom_site_fract_y
_atom_site_fract_z
_atom_site_U_iso_or_equiv
_atom_site_adp_type
_atom_site_occupancy
_atom_site_site_symmetry_order
_atom_site_calc_flag
_atom_site_refinement_flags_posn
_atom_site_refinement_flags_adp
_atom_site_refinement_flags_occupancy
_atom_site_disorder_assembly
_atom_site_disorder_group
Zn1 Zn 0.83398(4) 0.38956(2) 0.00589(2) 0.01289(9) Uani 1 1 d . . . . .
Zn2 Zn 0.43765(5) 0.42530(2) 0.25010(2) 0.01592(9) Uani 1 1 d . . . . .
O1 O 0.6797(3) 0.02021(13) 0.16376(9) 0.0204(5) Uani 1 1 d . . . . .
O2 O 0.8588(3) 0.07415(14) -0.08855(9) 0.0251(6) Uani 1 1 d . . . . .
O3 O 0.3633(3) 0.25403(12) 0.25788(9) 0.0207(5) Uani 1 1 d . . . . .
O4 O 0.5338(3) 0.33366(12) 0.22824(9) 0.0184(5) Uani 1 1 d . . . . .
O5 O 0.3299(3) 0.40894(13) -0.00072(10) 0.0238(6) Uani 1 1 d . . . . .
O6 O 0.5914(3) 0.41030(12) -0.02221(9) 0.0191(5) Uani 1 1 d . . . . .
O7 O 0.9568(3) 0.42215(13) -0.13963(9) 0.0239(5) Uani 1 1 d . . . . .
O8 O 0.9329(3) 0.43450(12) -0.05726(8) 0.0171(5) Uani 1 1 d . . . . .
O9 O 0.3779(3) 0.44960(15) 0.17695(10) 0.0343(7) Uani 1 1 d . . . . .
H9S H 0.283355 0.440788 0.165996 0.041 Uiso 1 1 d R U . . .
H9T H 0.431665 0.472598 0.157766 0.041 Uiso 1 1 d R U . . .
O10 O 0.3410(3) 0.51263(12) 0.27940(10) 0.0228(5) Uani 1 1 d . . . . .
H10S H 0.305045 0.543605 0.260726 0.027 Uiso 1 1 d R U . . .
H10T H 0.274555 0.499575 0.299546 0.027 Uiso 1 1 d R U . . .
O11 O 0.2072(3) 0.37308(12) 0.26335(9) 0.0190(5) Uani 1 1 d . . . . .
H11S H 0.164475 0.377310 0.290502 0.023 Uiso 1 1 d R U . . .
H11T H 0.224835 0.331710 0.267472 0.023 Uiso 1 1 d R U . . .
O12 O 0.6772(3) 0.47146(12) 0.24543(9) 0.0173(5) Uani 1 1 d . . . . .
H12S H 0.690905 0.502478 0.225024 0.021 Uiso 1 1 d R U . . .
H12T H 0.718185 0.481258 0.273574 0.021 Uiso 1 1 d R U . . .
O13 O 0.5330(3) 0.40083(12) 0.32522(9) 0.0212(5) Uani 1 1 d . . . . .
H13S H 0.483552 0.406356 0.351069 0.025 Uiso 1 1 d R U . . .
H13T H 0.575312 0.362396 0.324749 0.025 Uiso 1 1 d R U . . .
O14 O 1.0557(3) 0.37644(12) 0.04712(9) 0.0175(5) Uani 1 1 d . . . . .
H14S H 1.141642 0.387207 0.031859 0.021 Uiso 1 1 d R U . . .
H14T H 1.062032 0.391437 0.073339 0.021 Uiso 1 1 d R U . . .
O15 O 0.8057(3) 0.48012(11) 0.04656(9) 0.0175(5) Uani 1 1 d . . . . .
H15S H 0.895665 0.498074 0.053888 0.021 Uiso 1 1 d R U . . .
H15T H 0.752755 0.507084 0.028018 0.021 Uiso 1 1 d R U . . .
N1 N 0.8127(3) 0.06364(14) 0.04302(10) 0.0145(5) Uani 1 1 d . . . . .
N2 N 0.8504(3) 0.10495(14) 0.13992(10) 0.0156(5) Uani 1 1 d . . . . .
H2N H 0.909915 0.120366 0.116047 0.019 Uiso 1 1 d R U . . .
N3 N 0.7336(3) 0.24684(14) 0.18796(10) 0.0125(5) Uani 1 1 d . . . . .
H3N H 0.758002 0.288349 0.198499 0.015 Uiso 1 1 d R U . . .
N4 N 0.6915(3) 0.31596(13) 0.05163(10) 0.0122(5) Uani 1 1 d . . . . .
N5 N 0.8523(3) 0.30063(14) -0.04397(10) 0.0149(5) Uani 1 1 d . . . . .
N6 N 0.9644(3) 0.14053(14) -0.02470(10) 0.0175(6) Uani 1 1 d . . . . .
H6N H 0.983364 0.144092 0.007880 0.021 Uiso 1 1 d R U . . .
C1 C 0.6657(4) -0.06170(18) 0.01666(14) 0.0214(7) Uani 1 1 d . . . . .
H1A H 0.615673 -0.104670 0.007647 0.026 Uiso 1 1 calc R U . . .
C2 C 0.6715(4) -0.03930(17) 0.06637(13) 0.0186(7) Uani 1 1 d . . . . .
H2A H 0.626158 -0.066327 0.092089 0.022 Uiso 1 1 calc R U . . .
C3 C 0.7459(4) 0.02396(16) 0.07742(12) 0.0142(6) Uani 1 1 d . . . . .
C4 C 0.7565(4) 0.04971(16) 0.13109(12) 0.0149(6) Uani 1 1 d . . . . .
C5 C 0.8880(4) 0.13196(17) 0.19045(12) 0.0173(7) Uani 1 1 d . . . . .
H5A H 0.995476 0.112665 0.203506 0.021 Uiso 1 1 calc R U . . .
H5B H 0.802437 0.115463 0.212774 0.021 Uiso 1 1 calc R U . . .
C6 C 0.8968(4) 0.20957(17) 0.19391(12) 0.0148(6) Uani 1 1 d . . . . .
H6A H 0.950921 0.222081 0.227169 0.018 Uiso 1 1 calc R U . . .
H6B H 0.968539 0.226500 0.167536 0.018 Uiso 1 1 calc R U . . .
C7 C 0.6641(4) 0.25556(16) 0.13444(12) 0.0137(6) Uani 1 1 d . . . . .
H7A H 0.547640 0.271002 0.134955 0.016 Uiso 1 1 calc R U . . .
H7B H 0.664675 0.210238 0.117152 0.016 Uiso 1 1 calc R U . . .
C8 C 0.7605(4) 0.30750(17) 0.10416(12) 0.0146(6) Uani 1 1 d . . . . .
H8A H 0.760126 0.352825 0.121436 0.018 Uiso 1 1 calc R U . . .
H8B H 0.876940 0.292024 0.103535 0.018 Uiso 1 1 calc R U . . .
C9 C 0.6981(4) 0.24905(16) 0.02390(12) 0.0156(6) Uani 1 1 d . . . . .
H9A H 0.598650 0.221516 0.030526 0.019 Uiso 1 1 calc R U . . .
H9B H 0.796449 0.222726 0.036929 0.019 Uiso 1 1 calc R U . . .
C10 C 0.7065(4) 0.25895(17) -0.03280(12) 0.0151(6) Uani 1 1 d . . . . .
H10A H 0.712993 0.213356 -0.049468 0.018 Uiso 1 1 calc R U . . .
H10B H 0.604708 0.282360 -0.046482 0.018 Uiso 1 1 calc R U . . .
C11 C 1.0138(4) 0.26540(18) -0.03340(13) 0.0186(7) Uani 1 1 d . . . . .
H11A H 1.033830 0.261734 0.003750 0.022 Uiso 1 1 calc R U . . .
H11B H 1.101739 0.295252 -0.045974 0.022 Uiso 1 1 calc R U . . .
C12 C 1.0325(4) 0.19377(17) -0.05595(13) 0.0203(7) Uani 1 1 d . . . . .
H12A H 0.975412 0.192471 -0.090051 0.024 Uiso 1 1 calc R U . . .
H12B H 1.151314 0.184253 -0.059706 0.024 Uiso 1 1 calc R U . . .
C13 C 0.8801(4) 0.08654(18) -0.04307(13) 0.0180(7) Uani 1 1 d . . . . .
C14 C 0.8053(4) 0.04092(17) -0.00494(12) 0.0158(6) Uani 1 1 d . . . . .
C15 C 0.7331(4) -0.02125(17) -0.01964(13) 0.0192(7) Uani 1 1 d . . . . .
H15A H 0.730025 -0.035676 -0.053972 0.023 Uiso 1 1 calc R U . . .
C16 C 0.6058(4) 0.21706(16) 0.22026(12) 0.0152(6) Uani 1 1 d . . . . .
H16A H 0.661067 0.195046 0.250492 0.018 Uiso 1 1 calc R U . . .
H16B H 0.542106 0.181093 0.201004 0.018 Uiso 1 1 calc R U . . .
C17 C 0.4886(4) 0.27280(17) 0.23678(12) 0.0166(6) Uani 1 1 d . . . . .
C18 C 0.5218(4) 0.34483(17) 0.05037(13) 0.0178(7) Uani 1 1 d . . . . .
H18A H 0.509355 0.371513 0.081812 0.021 Uiso 1 1 calc R U . . .
H18B H 0.441932 0.306118 0.050138 0.021 Uiso 1 1 calc R U . . .
C19 C 0.4773(4) 0.39110(17) 0.00558(13) 0.0164(6) Uani 1 1 d . . . . .
C20 C 0.8397(4) 0.32846(18) -0.09586(12) 0.0203(7) Uani 1 1 d . . . . .
H20A H 0.721789 0.331095 -0.107990 0.024 Uiso 1 1 calc R U . . .
H20B H 0.896805 0.297062 -0.118620 0.024 Uiso 1 1 calc R U . . .
C21 C 0.9169(4) 0.39994(17) -0.09753(12) 0.0164(6) Uani 1 1 d . . . . .
Cl1 Cl 0.62953(11) 0.76215(5) 0.14535(3) 0.02575(19) Uani 1 1 d . . . . .
O16 O 0.5246(8) 0.7630(4) 0.1851(2) 0.095(2) Uani 0.852(4) 1 d . U P A 1
O17 O 0.6159(6) 0.6971(2) 0.12094(19) 0.0743(16) Uani 0.852(4) 1 d . U P A 1
O18 O 0.8020(5) 0.7689(2) 0.16261(14) 0.0434(10) Uani 0.852(4) 1 d . U P A 1
O16' O 0.532(5) 0.717(2) 0.1724(14) 0.095(2) Uani 0.148(4) 1 d . U P A 2
O17' O 0.766(4) 0.7192(13) 0.1429(11) 0.0743(16) Uani 0.148(4) 1 d . U P A 2
O18' O 0.712(3) 0.8055(12) 0.1837(9) 0.0434(10) Uani 0.148(4) 1 d . U P A 2
O19 O 0.5823(4) 0.81246(16) 0.10870(13) 0.0461(8) Uani 1 1 d . . . . .
Cl2 Cl 0.23884(10) 0.18615(5) 0.10279(3) 0.02222(18) Uani 1 1 d . . . . .
O20 O 0.2672(4) 0.12900(19) 0.13521(14) 0.0595(10) Uani 1 1 d . . . . .
O21 O 0.3499(4) 0.18581(17) 0.06345(13) 0.0465(9) Uani 1 1 d . . . . .
O22 O 0.2550(3) 0.24915(15) 0.13034(11) 0.0370(7) Uani 1 1 d . . . . .
O23 O 0.0711(3) 0.18187(14) 0.08043(10) 0.0264(6) Uani 1 1 d . . . . .
O1S O 0.2564(4) 0.11989(14) 0.27623(11) 0.0420(8) Uani 1 1 d . . . . .
H1S H 0.265853 0.161736 0.272670 0.050 Uiso 1 1 d R U . . .
H1T H 0.332103 0.110316 0.297010 0.050 Uiso 1 1 d R U . . .
O2S O 0.2522(4) 0.41461(15) 0.80713(11) 0.0388(7) Uani 1 1 d . . . . .
H2S H 0.165840 0.409852 0.821469 0.047 Uiso 1 1 d R U . . .
H2T H 0.338890 0.403812 0.822699 0.047 Uiso 1 1 d R U . . .
O3S O 0.8953(3) 0.37218(12) 0.21179(9) 0.0190(5) Uani 1 1 d . . . . .
H3S H 0.977407 0.364539 0.230596 0.023 Uiso 1 1 d R U . . .
H3T H 0.827217 0.396419 0.225146 0.023 Uiso 1 1 d R U . . .
O4S O 0.4728(4) 0.4824(2) 0.89266(13) 0.0425(13) Uani 0.825(8) 1 d . . P B 1
H4S H 0.372521 0.485961 0.894864 0.051 Uiso 0.825(8) 1 d R U P B 1
H4T H 0.533511 0.462891 0.914054 0.051 Uiso 0.825(8) 1 d R U P B 1
O4S' O 0.532(2) 0.4266(10) 0.8674(7) 0.041(6) Uani 0.175(8) 1 d . . P B 2
O5S O 0.9375(3) 0.56231(13) 0.86118(9) 0.0226(5) Uani 1 1 d . . . . .
H5S H 0.984136 0.584684 0.839928 0.027 Uiso 1 1 d R U . . .
H5T H 0.947196 0.520184 0.860608 0.027 Uiso 1 1 d R U . . .
O6S O 0.3798(3) 0.95661(14) 0.16100(9) 0.0251(6) Uani 1 1 d . . . . .
H6S H 0.471240 0.973455 0.157289 0.030 Uiso 1 1 d R U . . .
H6T H 0.332750 0.951545 0.132959 0.030 Uiso 1 1 d R U . . .

loop_
_atom_site_aniso_label
_atom_site_aniso_U_11
_atom_site_aniso_U_22
_atom_site_aniso_U_33
_atom_site_aniso_U_23
_atom_site_aniso_U_13
_atom_site_aniso_U_12
Zn1 0.00998(16) 0.01468(18) 0.01392(18) 0.00193(15) 0.00008(13) -0.00107(14)
Zn2 0.01489(18) 0.01547(19) 0.01759(19) 0.00058(15) 0.00250(14) 0.00038(15)
O1 0.0186(12) 0.0265(13) 0.0159(12) 0.0052(10) 0.0008(9) -0.0057(10)
O2 0.0300(14) 0.0309(14) 0.0147(12) -0.0024(11) 0.0049(10) -0.0108(11)
O3 0.0188(12) 0.0172(12) 0.0274(13) 0.0034(10) 0.0112(10) 0.0005(9)
O4 0.0194(12) 0.0133(11) 0.0234(13) -0.0020(10) 0.0085(9) -0.0012(9)
O5 0.0115(11) 0.0250(13) 0.0346(15) 0.0126(11) -0.0014(10) 0.0048(10)
O6 0.0123(11) 0.0214(12) 0.0235(13) 0.0056(10) -0.0003(9) -0.0018(9)
O7 0.0355(14) 0.0225(13) 0.0143(12) 0.0028(10) 0.0061(10) -0.0041(11)
O8 0.0181(11) 0.0175(12) 0.0158(11) 0.0026(9) 0.0005(9) -0.0038(9)
O9 0.0274(14) 0.0476(18) 0.0269(15) 0.0149(13) -0.0071(11) -0.0105(13)
O10 0.0231(12) 0.0162(12) 0.0295(14) 0.0017(10) 0.0063(10) 0.0018(10)
O11 0.0186(11) 0.0178(12) 0.0209(12) -0.0005(10) 0.0031(9) 0.0004(9)
O12 0.0196(11) 0.0181(12) 0.0142(11) -0.0018(9) 0.0011(9) -0.0025(9)
O13 0.0243(12) 0.0231(13) 0.0165(12) 0.0003(10) 0.0046(9) 0.0057(10)
O14 0.0126(10) 0.0224(12) 0.0173(12) -0.0027(10) 0.0003(8) -0.0010(9)
O15 0.0135(11) 0.0141(11) 0.0243(13) 0.0009(10) -0.0033(9) -0.0008(9)
N1 0.0128(12) 0.0155(13) 0.0152(13) -0.0007(11) 0.0016(10) -0.0004(10)
N2 0.0174(13) 0.0161(13) 0.0136(13) -0.0016(11) 0.0048(10) -0.0014(11)
N3 0.0128(12) 0.0141(13) 0.0108(12) 0.0006(10) 0.0014(10) -0.0005(10)
N4 0.0085(11) 0.0148(13) 0.0133(13) 0.0022(10) -0.0001(9) 0.0008(10)
N5 0.0176(13) 0.0173(13) 0.0100(12) 0.0035(10) 0.0012(10) -0.0027(11)
N6 0.0229(14) 0.0165(14) 0.0136(13) 0.0002(11) 0.0051(11) -0.0024(11)
C1 0.0185(16) 0.0185(17) 0.0276(19) -0.0031(14) 0.0040(14) -0.0030(13)
C2 0.0189(16) 0.0163(16) 0.0208(17) 0.0006(13) 0.0011(13) -0.0004(13)
C3 0.0118(14) 0.0151(15) 0.0158(15) 0.0002(12) 0.0009(11) 0.0019(12)
C4 0.0152(15) 0.0130(14) 0.0166(16) 0.0014(12) 0.0020(12) 0.0021(12)
C5 0.0191(16) 0.0165(16) 0.0166(16) 0.0032(13) 0.0028(12) 0.0029(13)
C6 0.0104(14) 0.0183(16) 0.0155(15) -0.0016(13) -0.0009(11) 0.0035(12)
C7 0.0114(14) 0.0177(15) 0.0119(14) 0.0008(12) -0.0007(11) -0.0013(12)
C8 0.0124(14) 0.0156(15) 0.0155(15) 0.0017(12) -0.0017(11) -0.0012(12)
C9 0.0123(14) 0.0156(15) 0.0187(16) 0.0031(13) 0.0009(12) -0.0009(12)
C10 0.0130(14) 0.0159(15) 0.0164(15) 0.0018(13) -0.0003(12) -0.0026(12)
C11 0.0159(15) 0.0207(17) 0.0196(17) 0.0000(14) 0.0055(12) -0.0028(13)
C12 0.0251(17) 0.0176(16) 0.0193(17) -0.0015(14) 0.0116(13) -0.0011(14)
C13 0.0148(15) 0.0209(17) 0.0184(16) -0.0015(13) 0.0024(12) 0.0007(13)
C14 0.0114(14) 0.0182(16) 0.0181(16) -0.0013(13) 0.0034(12) 0.0021(12)
C15 0.0211(17) 0.0182(16) 0.0182(17) -0.0045(13) 0.0004(13) 0.0012(13)
C16 0.0141(14) 0.0149(15) 0.0170(16) 0.0036(13) 0.0045(12) -0.0010(12)
C17 0.0178(15) 0.0194(16) 0.0125(15) -0.0012(13) 0.0005(12) 0.0014(13)
C18 0.0139(15) 0.0182(16) 0.0214(17) 0.0048(13) 0.0013(12) 0.0023(12)
C19 0.0129(14) 0.0155(15) 0.0206(16) 0.0034(13) -0.0010(12) -0.0005(12)
C20 0.0287(18) 0.0203(17) 0.0119(16) 0.0015(13) -0.0003(13) -0.0070(14)
C21 0.0160(15) 0.0182(16) 0.0149(15) 0.0036(13) -0.0007(12) -0.0019(12)
Cl1 0.0279(4) 0.0275(5) 0.0218(4) 0.0047(4) 0.0005(3) -0.0092(4)
O16 0.084(3) 0.138(5) 0.070(3) 0.039(4) 0.053(3) 0.031(4)
O17 0.087(3) 0.039(2) 0.090(3) -0.019(2) -0.055(3) 0.015(2)
O18 0.039(2) 0.044(2) 0.044(2) 0.0113(18) -0.0200(16) -0.0158(17)
O16' 0.084(3) 0.138(5) 0.070(3) 0.039(4) 0.053(3) 0.031(4)
O17' 0.087(3) 0.039(2) 0.090(3) -0.019(2) -0.055(3) 0.015(2)
O18' 0.039(2) 0.044(2) 0.044(2) 0.0113(18) -0.0200(16) -0.0158(17)
O19 0.0437(18) 0.0387(18) 0.054(2) 0.0172(16) -0.0128(15) -0.0076(15)
Cl2 0.0153(4) 0.0283(5) 0.0233(4) -0.0058(4) 0.0022(3) -0.0053(3)
O20 0.052(2) 0.059(2) 0.066(3) 0.028(2) -0.0145(18) 0.0069(18)
O21 0.0356(16) 0.051(2) 0.056(2) -0.0335(17) 0.0300(15) -0.0244(15)
O22 0.0210(13) 0.0448(18) 0.0458(18) -0.0281(15) 0.0063(12) -0.0098(12)
O23 0.0182(12) 0.0380(16) 0.0227(13) 0.0011(12) -0.0021(10) -0.0110(11)
O1S 0.066(2) 0.0209(14) 0.0367(17) 0.0061(13) -0.0161(15) -0.0123(14)
O2S 0.0340(16) 0.0420(18) 0.0411(18) 0.0114(14) 0.0077(13) -0.0049(13)
O3S 0.0152(11) 0.0209(12) 0.0210(12) -0.0034(10) 0.0007(9) 0.0014(9)
O4S 0.0283(19) 0.071(3) 0.028(2) 0.026(2) 0.0073(15) 0.0131(18)
O4S' 0.037(10) 0.052(13) 0.034(10) 0.006(9) 0.004(7) 0.000(9)
O5S 0.0266(13) 0.0206(13) 0.0206(13) 0.0028(10) 0.0015(10) -0.0042(10)
O6S 0.0190(12) 0.0360(15) 0.0207(13) -0.0005(11) 0.0027(10) -0.0087(11)

loop_
_atom_type_symbol
_atom_type_description
_atom_type_scat_dispersion_real
_atom_type_scat_dispersion_imag
_atom_type_scat_source
C C 0.0033 0.0016 'International Tables Vol C Tables 4.2.6.8 and 6.1.1.4'
H H 0.0000 0.0000 'International Tables Vol C Tables 4.2.6.8 and 6.1.1.4'
N N 0.0061 0.0033 'International Tables Vol C Tables 4.2.6.8 and 6.1.1.4'
O O 0.0106 0.0060 'International Tables Vol C Tables 4.2.6.8 and 6.1.1.4'
Zn Zn 0.2839 1.4301 'International Tables Vol C Tables 4.2.6.8 and 6.1.1.4'
Cl Cl 0.1484 0.1585 'International Tables Vol C Tables 4.2.6.8 and 6.1.1.4'

loop_
_geom_angle_atom_site_label_1
_geom_angle_atom_site_label_2
_geom_angle_atom_site_label_3
_geom_angle
_geom_angle_site_symmetry_1
_geom_angle_site_symmetry_3
_geom_angle_publ_flag
O14 Zn1 O15 87.07(9) . . ?
O14 Zn1 O8 96.46(9) . . ?
O15 Zn1 O8 97.03(9) . . ?
O14 Zn1 O6 168.39(9) . . ?
O15 Zn1 O6 83.83(9) . . ?
O8 Zn1 O6 91.80(9) . . ?
O14 Zn1 N5 97.76(9) . . ?
O15 Zn1 N5 173.75(9) . . ?
O8 Zn1 N5 78.54(9) . . ?
O6 Zn1 N5 91.86(10) . . ?
O14 Zn1 N4 95.48(9) . . ?
O15 Zn1 N4 100.45(9) . . ?
O8 Zn1 N4 159.27(9) . . ?
O6 Zn1 N4 79.16(9) . . ?
N5 Zn1 N4 83.11(10) . . ?
O9 Zn2 O4 90.25(11) . . ?
O9 Zn2 O10 95.50(12) . . ?
O4 Zn2 O10 173.98(10) . . ?
O9 Zn2 O13 172.74(10) . . ?
O4 Zn2 O13 87.04(10) . . ?
O10 Zn2 O13 87.45(10) . . ?
O9 Zn2 O12 90.78(10) . . ?
O4 Zn2 O12 89.13(9) . . ?
O10 Zn2 O12 92.56(9) . . ?
O13 Zn2 O12 82.46(9) . . ?
O9 Zn2 O11 95.97(10) . . ?
O4 Zn2 O11 89.23(9) . . ?
O10 Zn2 O11 88.41(9) . . ?
O13 Zn2 O11 90.72(9) . . ?
O12 Zn2 O11 173.06(9) . . ?
C17 O4 Zn2 130.2(2) . . ?
C19 O6 Zn1 115.9(2) . . ?
C21 O8 Zn1 115.6(2) . . ?
Zn2 O9 H9S 117.1 . . ?
Zn2 O9 H9T 127.8 . . ?
H9S O9 H9T 114.4 . . ?
Zn2 O10 H10S 120.6 . . ?
Zn2 O10 H10T 105.9 . . ?
H10S O10 H10T 113.3 . . ?
Zn2 O11 H11S 120.4 . . ?
Zn2 O11 H11T 109.4 . . ?
H11S O11 H11T 93.5 . . ?
Zn2 O12 H12S 120.1 . . ?
Zn2 O12 H12T 111.3 . . ?
H12S O12 H12T 111.5 . . ?
Zn2 O13 H13S 125.4 . . ?
Zn2 O13 H13T 108.3 . . ?
H13S O13 H13T 110.9 . . ?
Zn1 O14 H14S 115.4 . . ?
Zn1 O14 H14T 116.8 . . ?
H14S O14 H14T 109.3 . . ?
Zn1 O15 H15S 110.9 . . ?
Zn1 O15 H15T 107.3 . . ?
H15S O15 H15T 107.3 . . ?
C3 N1 C14 117.5(3) . . ?
C4 N2 C5 122.7(3) . . ?
C4 N2 H2N 119.1 . . ?
C5 N2 H2N 116.8 . . ?
C16 N3 C7 110.4(2) . . ?
C16 N3 C6 112.8(2) . . ?
C7 N3 C6 115.5(2) . . ?
C16 N3 H3N 108.9 . . ?
C7 N3 H3N 105.3 . . ?
C6 N3 H3N 103.2 . . ?
C8 N4 C18 111.2(2) . . ?
C8 N4 C9 110.1(2) . . ?
C18 N4 C9 112.2(2) . . ?
C8 N4 Zn1 113.73(18) . . ?
C18 N4 Zn1 104.75(18) . . ?
C9 N4 Zn1 104.63(18) . . ?
C20 N5 C10 112.0(2) . . ?
C20 N5 C11 110.8(3) . . ?
C10 N5 C11 114.6(3) . . ?
C20 N5 Zn1 105.8(2) . . ?
C10 N5 Zn1 103.13(19) . . ?
C11 N5 Zn1 109.84(19) . . ?
C13 N6 C12 123.8(3) . . ?
C13 N6 H6N 118.9 . . ?
C12 N6 H6N 117.3 . . ?
C15 C1 C2 119.5(3) . . ?
C15 C1 H1A 120.2 . . ?
C2 C1 H1A 120.2 . . ?
C1 C2 C3 117.8(3) . . ?
C1 C2 H2A 121.1 . . ?
C3 C2 H2A 121.1 . . ?
N1 C3 C2 123.6(3) . . ?
N1 C3 C4 116.9(3) . . ?
C2 C3 C4 119.5(3) . . ?
O1 C4 N2 123.9(3) . . ?
O1 C4 C3 120.4(3) . . ?
N2 C4 C3 115.8(3) . . ?
N2 C5 C6 115.0(3) . . ?
N2 C5 H5A 108.5 . . ?
C6 C5 H5A 108.5 . . ?
N2 C5 H5B 108.5 . . ?
C6 C5 H5B 108.5 . . ?
H5A C5 H5B 107.5 . . ?
N3 C6 C5 115.7(3) . . ?
N3 C6 H6A 108.4 . . ?
C5 C6 H6A 108.4 . . ?
N3 C6 H6B 108.4 . . ?
C5 C6 H6B 108.4 . . ?
H6A C6 H6B 107.4 . . ?
N3 C7 C8 113.2(2) . . ?
N3 C7 H7A 108.9 . . ?
C8 C7 H7A 108.9 . . ?
N3 C7 H7B 108.9 . . ?
C8 C7 H7B 108.9 . . ?
H7A C7 H7B 107.8 . . ?
N4 C8 C7 113.0(2) . . ?
N4 C8 H8A 109.0 . . ?
C7 C8 H8A 109.0 . . ?
N4 C8 H8B 109.0 . . ?
C7 C8 H8B 109.0 . . ?
H8A C8 H8B 107.8 . . ?
N4 C9 C10 112.4(3) . . ?
N4 C9 H9A 109.1 . . ?
C10 C9 H9A 109.1 . . ?
N4 C9 H9B 109.1 . . ?
C10 C9 H9B 109.1 . . ?
H9A C9 H9B 107.8 . . ?
N5 C10 C9 110.5(3) . . ?
N5 C10 H10A 109.5 . . ?
C9 C10 H10A 109.5 . . ?
N5 C10 H10B 109.5 . . ?
C9 C10 H10B 109.5 . . ?
H10A C10 H10B 108.1 . . ?
N5 C11 C12 116.9(3) . . ?
N5 C11 H11A 108.1 . . ?
C12 C11 H11A 108.1 . . ?
N5 C11 H11B 108.1 . . ?
C12 C11 H11B 108.1 . . ?
H11A C11 H11B 107.3 . . ?
N6 C12 C11 112.0(3) . . ?
N6 C12 H12A 109.2 . . ?
C11 C12 H12A 109.2 . . ?
N6 C12 H12B 109.2 . . ?
C11 C12 H12B 109.2 . . ?
H12A C12 H12B 107.9 . . ?
O2 C13 N6 123.6(3) . . ?
O2 C13 C14 120.4(3) . . ?
N6 C13 C14 116.0(3) . . ?
N1 C14 C15 123.1(3) . . ?
N1 C14 C13 116.6(3) . . ?
C15 C14 C13 120.3(3) . . ?
C1 C15 C14 118.5(3) . . ?
C1 C15 H15A 120.8 . . ?
C14 C15 H15A 120.8 . . ?
N3 C16 C17 110.8(3) . . ?
N3 C16 H16A 109.5 . . ?
C17 C16 H16A 109.5 . . ?
N3 C16 H16B 109.5 . . ?
C17 C16 H16B 109.5 . . ?
H16A C16 H16B 108.1 . . ?
O3 C17 O4 127.5(3) . . ?
O3 C17 C16 117.5(3) . . ?
O4 C17 C16 114.9(3) . . ?
N4 C18 C19 114.8(3) . . ?
N4 C18 H18A 108.6 . . ?
C19 C18 H18A 108.6 . . ?
N4 C18 H18B 108.6 . . ?
C19 C18 H18B 108.6 . . ?
H18A C18 H18B 107.6 . . ?
O5 C19 O6 124.4(3) . . ?
O5 C19 C18 116.9(3) . . ?
O6 C19 C18 118.7(3) . . ?
N5 C20 C21 110.7(3) . . ?
N5 C20 H20A 109.5 . . ?
C21 C20 H20A 109.5 . . ?
N5 C20 H20B 109.5 . . ?
C21 C20 H20B 109.5 . . ?
H20A C20 H20B 108.1 . . ?
O7 C21 O8 123.4(3) . . ?
O7 C21 C20 117.8(3) . . ?
O8 C21 C20 118.8(3) . . ?
O17' Cl1 O16' 97(2) . . ?
O17' Cl1 O19 124.4(14) . . ?
O16 Cl1 O19 111.1(3) . . ?
O16' Cl1 O19 129.9(16) . . ?
O16 Cl1 O17 108.7(4) . . ?
O19 Cl1 O17 106.8(2) . . ?
O16 Cl1 O18 112.4(3) . . ?
O19 Cl1 O18 111.8(2) . . ?
O17 Cl1 O18 105.7(3) . . ?
O17' Cl1 O18' 92.6(14) . . ?
O16' Cl1 O18' 105(2) . . ?
O19 Cl1 O18' 100.2(8) . . ?
O20 Cl2 O21 110.9(2) . . ?
O20 Cl2 O22 110.7(2) . . ?
O21 Cl2 O22 109.73(17) . . ?
O20 Cl2 O23 108.54(19) . . ?
O21 Cl2 O23 108.60(18) . . ?
O22 Cl2 O23 108.28(17) . . ?
H1S O1S H1T 103.3 . . ?
H2S O2S H2T 117.8 . . ?
H3S O3S H3T 112.5 . . ?
H4S O4S H4T 123.0 . . ?
H5S O5S H5T 117.7 . . ?
H6S O6S H6T 108.3 . . ?

loop_
_geom_bond_atom_site_label_1
_geom_bond_atom_site_label_2
_geom_bond_distance
_geom_bond_site_symmetry_2
_geom_bond_publ_flag
Zn1 O14 2.060(2) . ?
Zn1 O15 2.078(2) . ?
Zn1 O8 2.086(2) . ?
Zn1 O6 2.097(2) . ?
Zn1 N5 2.180(3) . ?
Zn1 N4 2.235(3) . ?
Zn2 O9 2.024(3) . ?
Zn2 O4 2.036(2) . ?
Zn2 O10 2.036(2) . ?
Zn2 O13 2.143(2) . ?
Zn2 O12 2.145(2) . ?
Zn2 O11 2.169(2) . ?
O1 C4 1.235(4) . ?
O2 C13 1.230(4) . ?
O3 C17 1.241(4) . ?
O4 C17 1.259(4) . ?
O5 C19 1.244(4) . ?
O6 C19 1.270(4) . ?
O7 C21 1.255(4) . ?
O8 C21 1.259(4) . ?
O9 H9S 0.8200 . ?
O9 H9T 0.8198 . ?
O10 H10S 0.8197 . ?
O10 H10T 0.8198 . ?
O11 H11S 0.8200 . ?
O11 H11T 0.8201 . ?
O12 H12S 0.8201 . ?
O12 H12T 0.8199 . ?
O13 H13S 0.8200 . ?
O13 H13T 0.8199 . ?
O14 H14S 0.8511 . ?
O14 H14T 0.7515 . ?
O15 H15S 0.8200 . ?
O15 H15T 0.8199 . ?
N1 C3 1.331(4) . ?
N1 C14 1.342(4) . ?
N2 C4 1.325(4) . ?
N2 C5 1.452(4) . ?
N2 H2N 0.8700 . ?
N3 C16 1.497(4) . ?
N3 C7 1.503(4) . ?
N3 C6 1.506(4) . ?
N3 H3N 0.8699 . ?
N4 C8 1.477(4) . ?
N4 C18 1.482(4) . ?
N4 C9 1.492(4) . ?
N5 C20 1.474(4) . ?
N5 C10 1.475(4) . ?
N5 C11 1.487(4) . ?
N6 C13 1.325(4) . ?
N6 C12 1.451(4) . ?
N6 H6N 0.8700 . ?
C1 C15 1.377(5) . ?
C1 C2 1.384(5) . ?
C1 H1A 0.9500 . ?
C2 C3 1.388(5) . ?
C2 H2A 0.9500 . ?
C3 C4 1.504(5) . ?
C5 C6 1.508(5) . ?
C5 H5A 0.9900 . ?
C5 H5B 0.9900 . ?
C6 H6A 0.9900 . ?
C6 H6B 0.9900 . ?
C7 C8 1.529(4) . ?
C7 H7A 0.9900 . ?
C7 H7B 0.9900 . ?
C8 H8A 0.9900 . ?
C8 H8B 0.9900 . ?
C9 C10 1.519(4) . ?
C9 H9A 0.9900 . ?
C9 H9B 0.9900 . ?
C10 H10A 0.9900 . ?
C10 H10B 0.9900 . ?
C11 C12 1.521(5) . ?
C11 H11A 0.9900 . ?
C11 H11B 0.9900 . ?
C12 H12A 0.9900 . ?
C12 H12B 0.9900 . ?
C13 C14 1.496(5) . ?
C14 C15 1.384(5) . ?
C15 H15A 0.9500 . ?
C16 C17 1.518(4) . ?
C16 H16A 0.9900 . ?
C16 H16B 0.9900 . ?
C18 C19 1.513(5) . ?
C18 H18A 0.9900 . ?
C18 H18B 0.9900 . ?
C20 C21 1.521(5) . ?
C20 H20A 0.9900 . ?
C20 H20B 0.9900 . ?
Cl1 O17' 1.39(3) . ?
Cl1 O16 1.391(5) . ?
Cl1 O16' 1.40(4) . ?
Cl1 O19 1.412(3) . ?
Cl1 O17 1.417(4) . ?
Cl1 O18 1.449(4) . ?
Cl1 O18' 1.45(2) . ?
Cl2 O20 1.411(3) . ?
Cl2 O21 1.416(3) . ?
Cl2 O22 1.424(3) . ?
Cl2 O23 1.451(2) . ?
O1S H1S 0.8201 . ?
O1S H1T 0.8199 . ?
O2S H2S 0.8200 . ?
O2S H2T 0.8200 . ?
O3S H3S 0.8201 . ?
O3S H3T 0.8200 . ?
O4S H4S 0.8199 . ?
O4S H4T 0.8201 . ?
O5S H5S 0.8198 . ?
O5S H5T 0.8200 . ?
O6S H6S 0.8200 . ?
O6S H6T 0.8200 . ?

loop_
_geom_hbond_atom_site_label_D
_geom_hbond_atom_site_label_H
_geom_hbond_atom_site_label_A
_geom_hbond_distance_DH
_geom_hbond_distance_HA
_geom_hbond_distance_DA
_geom_hbond_angle_DHA
_geom_hbond_site_symmetry_A
O9 H9S O5S 0.82 1.89 2.699(4) 170 3_666
O9 H9T O4S 0.82 1.81 2.619(4) 171 3_666
O9 H9T O4S' 0.82 2.09 2.786(19) 143 3_666
O10 H10S O1S 0.82 1.82 2.640(4) 173 2
O10 H10T O6S 0.82 1.87 2.683(4) 171 2_545
O11 H11S O6S 0.82 2.05 2.701(3) 136 2_545
O11 H11T O3 0.82 1.90 2.638(3) 149 .
O12 H12S O2S 0.82 1.89 2.689(4) 165 3_666
O12 H12T O1 0.82 1.96 2.772(3) 170 2_655
O13 H13S O2 0.82 1.98 2.796(3) 176 4_566
O13 H13T O18 0.82 2.08 2.893(4) 169 2_645
O13 H13T O18' 0.82 2.07 2.79(2) 147 2_645
O14 H14S O5 0.85 1.84 2.695(3) 179 1_655
O14 H14T O5S 0.75 1.95 2.700(3) 174 3_766
O15 H15S O8 0.82 1.90 2.688(3) 160 3_765
O15 H15T O5 0.82 1.89 2.672(3) 160 3_665
N2 H2N O23 0.87 2.04 2.868(4) 159 1_655
N3 H3N O3S 0.87 1.99 2.812(3) 158 .
N6 H6N O23 0.87 2.14 2.975(4) 162 1_655
O1S H1S O3 0.82 2.00 2.790(4) 161 .
O1S H1T O7 0.82 2.01 2.798(4) 162 4_566
O2S H2S O7 0.82 2.05 2.850(4) 167 1_456
O2S H2T O17 0.82 2.47 3.035(5) 127 3_666
O2S H2T O16' 0.82 2.57 3.13(4) 126 3_666
O2S H2T O4S 0.82 2.59 3.093(5) 121 .
O2S H2T O4S' 0.82 1.95 2.699(18) 151 .
O3S H3S O11 0.82 2.01 2.798(3) 160 1_655
O3S H3T O12 0.82 1.99 2.792(3) 166 .
O4S H4S O15 0.82 2.28 2.937(4) 138 3_666
O4S H4T O6 0.82 2.00 2.774(4) 157 1_556
O5S H5S O3S 0.82 1.92 2.736(3) 174 3_766
O5S H5T O7 0.82 1.90 2.719(4) 177 1_556
O6S H6S O1 0.82 1.91 2.720(3) 167 1_565
O6S H6T O2 0.82 1.95 2.707(3) 152 3_665

loop_
_geom_torsion_atom_site_label_1
_geom_torsion_atom_site_label_2
_geom_torsion_atom_site_label_3
_geom_torsion_atom_site_label_4
_geom_torsion
_geom_torsion_site_symmetry_1
_geom_torsion_site_symmetry_2
_geom_torsion_site_symmetry_3
_geom_torsion_site_symmetry_4
_geom_torsion_publ_flag
C15 C1 C2 C3 0.1(5) . . . . ?
C14 N1 C3 C2 0.8(5) . . . . ?
C14 N1 C3 C4 179.4(3) . . . . ?
C1 C2 C3 N1 -0.6(5) . . . . ?
C1 C2 C3 C4 -179.3(3) . . . . ?
C5 N2 C4 O1 7.3(5) . . . . ?
C5 N2 C4 C3 -173.3(3) . . . . ?
N1 C3 C4 O1 170.9(3) . . . . ?
C2 C3 C4 O1 -10.3(5) . . . . ?
N1 C3 C4 N2 -8.6(4) . . . . ?
C2 C3 C4 N2 170.2(3) . . . . ?
C4 N2 C5 C6 -143.4(3) . . . . ?
C16 N3 C6 C5 48.6(4) . . . . ?
C7 N3 C6 C5 -79.7(3) . . . . ?
N2 C5 C6 N3 72.8(4) . . . . ?
C16 N3 C7 C8 159.6(3) . . . . ?
C6 N3 C7 C8 -70.9(3) . . . . ?
C18 N4 C8 C7 63.6(3) . . . . ?
C9 N4 C8 C7 -61.4(3) . . . . ?
Zn1 N4 C8 C7 -178.5(2) . . . . ?
N3 C7 C8 N4 -179.9(2) . . . . ?
C8 N4 C9 C10 -153.5(2) . . . . ?
C18 N4 C9 C10 82.1(3) . . . . ?
Zn1 N4 C9 C10 -30.9(3) . . . . ?
C20 N5 C10 C9 -163.3(3) . . . . ?
C11 N5 C10 C9 69.4(3) . . . . ?
Zn1 N5 C10 C9 -50.0(3) . . . . ?
N4 C9 C10 N5 58.0(3) . . . . ?
C20 N5 C11 C12 -76.8(3) . . . . ?
C10 N5 C11 C12 51.1(4) . . . . ?
Zn1 N5 C11 C12 166.6(2) . . . . ?
C13 N6 C12 C11 140.5(3) . . . . ?
N5 C11 C12 N6 -83.4(4) . . . . ?
C12 N6 C13 O2 4.1(5) . . . . ?
C12 N6 C13 C14 -174.1(3) . . . . ?
C3 N1 C14 C15 -0.4(4) . . . . ?
C3 N1 C14 C13 179.6(3) . . . . ?
O2 C13 C14 N1 -170.1(3) . . . . ?
N6 C13 C14 N1 8.2(4) . . . . ?
O2 C13 C14 C15 9.9(5) . . . . ?
N6 C13 C14 C15 -171.8(3) . . . . ?
C2 C1 C15 C14 0.2(5) . . . . ?
N1 C14 C15 C1 0.0(5) . . . . ?
C13 C14 C15 C1 180.0(3) . . . . ?
C7 N3 C16 C17 -80.9(3) . . . . ?
C6 N3 C16 C17 148.2(3) . . . . ?
Zn2 O4 C17 O3 6.3(5) . . . . ?
Zn2 O4 C17 C16 -171.9(2) . . . . ?
N3 C16 C17 O3 170.3(3) . . . . ?
N3 C16 C17 O4 -11.3(4) . . . . ?
C8 N4 C18 C19 147.2(3) . . . . ?
C9 N4 C18 C19 -89.0(3) . . . . ?
Zn1 N4 C18 C19 23.9(3) . . . . ?
Zn1 O6 C19 O5 167.6(3) . . . . ?
Zn1 O6 C19 C18 -10.8(4) . . . . ?
N4 C18 C19 O5 170.6(3) . . . . ?
N4 C18 C19 O6 -10.9(4) . . . . ?
C10 N5 C20 C21 144.6(3) . . . . ?
C11 N5 C20 C21 -86.0(3) . . . . ?
Zn1 N5 C20 C21 33.0(3) . . . . ?
Zn1 O8 C21 O7 173.7(3) . . . . ?
Zn1 O8 C21 C20 -4.0(4) . . . . ?
N5 C20 C21 O7 160.8(3) . . . . ?
N5 C20 C21 O8 -21.4(4) . . . . ?
